data_4025378
loop_
_publ_author_name
'Zachary J. O'Brien'
'Steven D. Karlen'
'Saeed Khan'
'Miguel A. Garcia-Garibay'

_publ_section_title
;
 Solid-State Molecular Rotors with Perdeuterated Stators: Mechanistic
 Insights from Biphenylene Rotational Dynamics in Ordered and Disordered
 Crystal Forms
;
_journal_name_full 'Journal of Organic Chemistry'
_journal_page_first 2482
_journal_page_last 2491
_journal_paper_doi 10.1021/jo9025176
_journal_volume 75
_journal_year 2010
_chemical_formula_moiety 'C54 H38, C8 H10'
_chemical_formula_sum 'C62 H48'
_chemical_formula_weight 793.00
_chemical_name_systematic
; 
 ? 
;
_space_group_IT_number 14
_symmetry_cell_setting monoclinic
_symmetry_space_group_name_Hall '-P 2ybc'
_symmetry_space_group_name_H-M 'P 1 21/c 1'
_atom_sites_solution_hydrogens geom
_atom_sites_solution_primary direct
_atom_sites_solution_secondary difmap
_audit_creation_method SHELXL-97
_cell_angle_alpha 90.00
_cell_angle_beta 91.0640(10)
_cell_angle_gamma 90.00
_cell_formula_units_Z 4
_cell_length_a 15.9910(13)
_cell_length_b 7.5955(6)
_cell_length_c 36.383(3)
_cell_measurement_reflns_used 9859
_cell_measurement_temperature 100(2)
_cell_measurement_theta_max 30.37
_cell_measurement_theta_min 4.00
_cell_volume 4418.3(6)
_computing_cell_refinement 'Bruker SMART'
_computing_data_collection 'Bruker SMART'
_computing_data_reduction 'Bruker SAINT'
_computing_molecular_graphics 'Bruker SHELXTL'
_computing_publication_material 'Bruker SHELXTL'
_computing_structure_refinement 'SHELXL-97 (Sheldrick, 1997)'
_computing_structure_solution 'SHELXS-97 (Sheldrick, 1990)'
_diffrn_ambient_temperature 100(2)
_diffrn_measured_fraction_theta_full 0.997
_diffrn_measured_fraction_theta_max 0.969
_diffrn_measurement_device_type 'CCD area detector'
_diffrn_measurement_method 'phi and omega scans'
_diffrn_radiation_monochromator graphite
_diffrn_radiation_source 'fine-focus sealed tube'
_diffrn_radiation_type MoK\a
_diffrn_radiation_wavelength 0.71073
_diffrn_reflns_av_R_equivalents 0.0251
_diffrn_reflns_av_sigmaI/netI 0.0210
_diffrn_reflns_limit_h_max 22
_diffrn_reflns_limit_h_min -22
_diffrn_reflns_limit_k_max 10
_diffrn_reflns_limit_k_min -10
_diffrn_reflns_limit_l_max 51
_diffrn_reflns_limit_l_min -51
_diffrn_reflns_number 59769
_diffrn_reflns_theta_full 28.75
_diffrn_reflns_theta_max 30.53
_diffrn_reflns_theta_min 3.73
_exptl_absorpt_coefficient_mu 0.067
_exptl_absorpt_correction_T_max 0.9867
_exptl_absorpt_correction_T_min 0.9367
_exptl_absorpt_correction_type multi-scan
_exptl_absorpt_process_details 'Sadabs (Bruker)'
_exptl_crystal_colour colourless
_exptl_crystal_density_diffrn 1.192
_exptl_crystal_density_method 'not measured'
_exptl_crystal_description block
_exptl_crystal_F_000 1680
_exptl_crystal_size_max 0.40
_exptl_crystal_size_mid 0.38
_exptl_crystal_size_min 0.20
_refine_diff_density_max 0.426
_refine_diff_density_min -0.262
_refine_diff_density_rms 0.047
_refine_ls_extinction_method none
_refine_ls_goodness_of_fit_ref 1.017
_refine_ls_hydrogen_treatment constr
_refine_ls_matrix_type full
_refine_ls_number_parameters 607
_refine_ls_number_reflns 13086
_refine_ls_number_restraints 0
_refine_ls_restrained_S_all 1.017
_refine_ls_R_factor_all 0.0584
_refine_ls_R_factor_gt 0.0483
_refine_ls_shift/su_max 0.001
_refine_ls_shift/su_mean 0.000
_refine_ls_structure_factor_coef Fsqd
_refine_ls_weighting_details 'calc w=1/[\s^2^(Fo^2^)+(0.0731P)^2^+1.4918P] where P=(Fo^2^+2Fc^2^)/3'
_refine_ls_weighting_scheme calc
_refine_ls_wR_factor_gt 0.1315
_refine_ls_wR_factor_ref 0.1399
_reflns_number_gt 10879
_reflns_number_total 13086
_reflns_threshold_expression >2sigma(I)
_cod_data_source_file jo9025176_si_003.cif
_cod_data_source_block gg209100k-s-new
_cod_depositor_comments
;
The following automatic conversions were performed:

'_symmetry_cell_setting' value 'Monoclinic' changed to 'monoclinic'
according to the built-in table from CIF Core dictionary named
'cif_core.dic' version 2.4.1 from 2010-06-29.

Automatic conversion script
Id: cif_fix_values 1646 2011-03-28 12:23:43Z adriana 
;
_cod_original_sg_symbol_H-M 'P 21/c'
_cod_database_code 4025378

loop_
_symmetry_equiv_pos_as_xyz
'x, y, z'
'-x, y+1/2, -z+1/2'
'-x, -y, -z'
'x, -y-1/2, z-1/2'

loop_
_atom_site_label
_atom_site_type_symbol
_atom_site_fract_x
_atom_site_fract_y
_atom_site_fract_z
_atom_site_U_iso_or_equiv
_atom_site_adp_type
_atom_site_occupancy
_atom_site_symmetry_multiplicity
_atom_site_calc_flag
_atom_site_refinement_flags
_atom_site_disorder_assembly
_atom_site_disorder_group
C1 C 0.33414(6) 0.77128(13) 0.37738(3) 0.01823(18) Uani 1 1 d . . .
C2 C 0.32034(6) 0.66621(13) 0.40106(3) 0.01977(18) Uani 1 1 d . . .
C3 C 0.30084(6) 0.53903(13) 0.42888(3) 0.01802(18) Uani 1 1 d . . .
C4 C 0.34828(6) 0.38515(13) 0.43326(3) 0.01982(18) Uani 1 1 d . . .
H4 H 0.3949 0.3648 0.4180 0.024 Uiso 1 1 calc R . .
C5 C 0.32748(6) 0.26220(13) 0.45982(3) 0.01876(18) Uani 1 1 d . . .
H5 H 0.3601 0.1582 0.4624 0.023 Uiso 1 1 calc R . .
C6 C 0.25923(6) 0.28869(12) 0.48282(3) 0.01767(18) Uani 1 1 d . . .
C7 C 0.21248(6) 0.44318(13) 0.47827(3) 0.02158(19) Uani 1 1 d . . .
H7 H 0.1661 0.4639 0.4936 0.026 Uiso 1 1 calc R . .
C8 C 0.23262(6) 0.56661(13) 0.45177(3) 0.02064(19) Uani 1 1 d . . .
H8 H 0.1999 0.6705 0.4491 0.025 Uiso 1 1 calc R . .
C9 C 0.23779(6) 0.15962(13) 0.51174(3) 0.01882(18) Uani 1 1 d . . .
C10 C 0.25297(7) -0.02057(13) 0.50736(3) 0.0221(2) Uani 1 1 d . . .
H10 H 0.2763 -0.0618 0.4851 0.027 Uiso 1 1 calc R . .
C11 C 0.23458(7) -0.14022(14) 0.53496(3) 0.0230(2) Uani 1 1 d . . .
H11 H 0.2454 -0.2620 0.5314 0.028 Uiso 1 1 calc R . .
C12 C 0.20018(6) -0.08249(14) 0.56795(3) 0.02110(19) Uani 1 1 d . . .
C13 C 0.18305(8) 0.09654(15) 0.57214(3) 0.0282(2) Uani 1 1 d . . .
H13 H 0.1584 0.1375 0.5941 0.034 Uiso 1 1 calc R . .
C14 C 0.20173(8) 0.21501(14) 0.54451(3) 0.0269(2) Uani 1 1 d . . .
H14 H 0.1898 0.3364 0.5479 0.032 Uiso 1 1 calc R . .
C15 C 0.18312(6) -0.20257(14) 0.59741(3) 0.02203(19) Uani 1 1 d . . .
C16 C 0.16998(6) -0.29583(13) 0.62320(3) 0.01964(18) Uani 1 1 d . . .
C17 C 0.15718(6) -0.40891(12) 0.65587(2) 0.01571(17) Uani 1 1 d . . .
C18 C 0.13701(6) -0.29053(12) 0.68899(3) 0.01712(17) Uani 1 1 d . . .
C19 C 0.18039(7) -0.13212(13) 0.69415(3) 0.0234(2) Uani 1 1 d . . .
H19 H 0.2189 -0.0939 0.6762 0.028 Uiso 1 1 calc R . .
C20 C 0.16761(7) -0.03026(15) 0.72529(3) 0.0286(2) Uani 1 1 d . . .
H20 H 0.1975 0.0769 0.7285 0.034 Uiso 1 1 calc R . .
C21 C 0.11158(8) -0.08404(16) 0.75169(3) 0.0302(2) Uani 1 1 d . . .
H21 H 0.1034 -0.0146 0.7730 0.036 Uiso 1 1 calc R . .
C22 C 0.06769(7) -0.23941(16) 0.74671(3) 0.0287(2) Uani 1 1 d . . .
H22 H 0.0288 -0.2762 0.7646 0.034 Uiso 1 1 calc R . .
C23 C 0.08037(6) -0.34245(14) 0.71549(3) 0.02179(19) Uani 1 1 d . . .
H23 H 0.0500 -0.4491 0.7123 0.026 Uiso 1 1 calc R . .
C24 C 0.08530(6) -0.53969(12) 0.64791(2) 0.01632(17) Uani 1 1 d . . .
C25 C 0.01573(6) -0.48854(13) 0.62691(3) 0.02102(19) Uani 1 1 d . . .
H25 H 0.0145 -0.3753 0.6158 0.025 Uiso 1 1 calc R . .
C26 C -0.05191(7) -0.60184(15) 0.62203(3) 0.0267(2) Uani 1 1 d . . .
H26 H -0.0991 -0.5649 0.6078 0.032 Uiso 1 1 calc R . .
C27 C -0.05108(7) -0.76846(15) 0.63779(3) 0.0264(2) Uani 1 1 d . . .
H27 H -0.0977 -0.8448 0.6347 0.032 Uiso 1 1 calc R . .
C28 C 0.01860(7) -0.82219(14) 0.65813(3) 0.0245(2) Uani 1 1 d . . .
H28 H 0.0203 -0.9367 0.6686 0.029 Uiso 1 1 calc R . .
C29 C 0.08615(6) -0.70838(13) 0.66319(3) 0.02109(19) Uani 1 1 d . . .
H29 H 0.1335 -0.7461 0.6772 0.025 Uiso 1 1 calc R . .
C30 C 0.23903(6) -0.51205(12) 0.66325(3) 0.01699(17) Uani 1 1 d . . .
C31 C 0.27450(7) -0.60146(15) 0.63393(3) 0.0253(2) Uani 1 1 d . . .
H31 H 0.2503 -0.5903 0.6100 0.030 Uiso 1 1 calc R . .
C32 C 0.34456(8) -0.70648(16) 0.63923(3) 0.0318(3) Uani 1 1 d . . .
H32 H 0.3674 -0.7684 0.6191 0.038 Uiso 1 1 calc R . .
C33 C 0.38142(7) -0.72141(15) 0.67396(3) 0.0291(2) Uani 1 1 d . . .
H33 H 0.4296 -0.7928 0.6776 0.035 Uiso 1 1 calc R . .
C34 C 0.34734(7) -0.63157(15) 0.70308(3) 0.0282(2) Uani 1 1 d . . .
H34 H 0.3725 -0.6408 0.7269 0.034 Uiso 1 1 calc R . .
C35 C 0.27611(7) -0.52717(14) 0.69790(3) 0.0237(2) Uani 1 1 d . . .
H35 H 0.2530 -0.4664 0.7182 0.028 Uiso 1 1 calc R . .
C36 C 0.34964(6) 0.89354(12) 0.34654(2) 0.01547(16) Uani 1 1 d . . .
C37 C 0.42120(6) 1.02162(13) 0.35715(3) 0.01778(18) Uani 1 1 d . . .
C38 C 0.42670(7) 1.18634(14) 0.34019(3) 0.0240(2) Uani 1 1 d . . .
H38 H 0.3846 1.2216 0.3230 0.029 Uiso 1 1 calc R . .
C39 C 0.49310(8) 1.29920(16) 0.34826(3) 0.0313(2) Uani 1 1 d . . .
H39 H 0.4964 1.4102 0.3363 0.038 Uiso 1 1 calc R . .
C40 C 0.55442(7) 1.25006(17) 0.37368(4) 0.0358(3) Uani 1 1 d . . .
H40 H 0.6004 1.3259 0.3789 0.043 Uiso 1 1 calc R . .
C41 C 0.54813(7) 1.08948(17) 0.39147(4) 0.0336(3) Uani 1 1 d . . .
H41 H 0.5891 1.0569 0.4095 0.040 Uiso 1 1 calc R . .
C42 C 0.48207(6) 0.97528(14) 0.38316(3) 0.0238(2) Uani 1 1 d . . .
H42 H 0.4787 0.8650 0.3954 0.029 Uiso 1 1 calc R . .
C43 C 0.26849(6) 1.00040(12) 0.33966(3) 0.01639(17) Uani 1 1 d . . .
C44 C 0.22694(6) 1.00608(14) 0.30577(3) 0.02172(19) Uani 1 1 d . . .
H44 H 0.2469 0.9383 0.2858 0.026 Uiso 1 1 calc R . .
C45 C 0.15590(7) 1.11127(15) 0.30097(3) 0.0256(2) Uani 1 1 d . . .
H45 H 0.1280 1.1148 0.2777 0.031 Uiso 1 1 calc R . .
C46 C 0.12585(7) 1.21010(14) 0.32973(3) 0.0258(2) Uani 1 1 d . . .
H46 H 0.0779 1.2824 0.3263 0.031 Uiso 1 1 calc R . .
C47 C 0.16659(7) 1.20279(14) 0.36389(3) 0.0255(2) Uani 1 1 d . . .
H47 H 0.1459 1.2693 0.3839 0.031 Uiso 1 1 calc R . .
C48 C 0.23707(6) 1.09899(13) 0.36878(3) 0.02139(19) Uani 1 1 d . . .
H48 H 0.2644 1.0947 0.3922 0.026 Uiso 1 1 calc R . .
C49 C 0.37098(6) 0.78404(12) 0.31216(3) 0.01721(17) Uani 1 1 d . . .
C50 C 0.41919(6) 0.85407(14) 0.28420(3) 0.0225(2) Uani 1 1 d . . .
H50 H 0.4436 0.9673 0.2872 0.027 Uiso 1 1 calc R . .
C51 C 0.43206(7) 0.75997(17) 0.25185(3) 0.0286(2) Uani 1 1 d . . .
H51 H 0.4652 0.8093 0.2330 0.034 Uiso 1 1 calc R . .
C52 C 0.39674(7) 0.59497(16) 0.24706(3) 0.0291(2) Uani 1 1 d . . .
H52 H 0.4048 0.5315 0.2249 0.035 Uiso 1 1 calc R . .
C53 C 0.34949(8) 0.52324(15) 0.27493(3) 0.0291(2) Uani 1 1 d . . .
H53 H 0.3257 0.4094 0.2719 0.035 Uiso 1 1 calc R . .
C54 C 0.33663(7) 0.61653(14) 0.30726(3) 0.0239(2) Uani 1 1 d . . .
H54 H 0.3042 0.5658 0.3261 0.029 Uiso 1 1 calc R . .
C1X C 0.0020(4) -0.0122(2) 0.48494(11) 0.0267(9) Uani 0.50 1 d PG . .
C2X C -0.0153(4) 0.0208(3) 0.52159(10) 0.0249(7) Uani 0.50 1 d PG . .
C3X C -0.0248(2) 0.1931(4) 0.53374(6) 0.0271(10) Uani 0.50 1 d PG . .
H3X H -0.0366 0.2157 0.5588 0.033 Uiso 0.50 1 calc PR . .
C4X C -0.01691(12) 0.3322(2) 0.50924(5) 0.0332(5) Uani 0.50 1 d PG . .
H4X H -0.0234 0.4499 0.5175 0.040 Uiso 0.50 1 calc PR . .
C5X C 0.00043(13) 0.2992(2) 0.47258(5) 0.0336(5) Uani 0.50 1 d PG . .
H5X H 0.0058 0.3943 0.4558 0.040 Uiso 0.50 1 calc PR . .
C6X C 0.0099(3) 0.1269(3) 0.46043(8) 0.0345(10) Uani 0.50 1 d PG . .
H6X H 0.0217 0.1043 0.4354 0.041 Uiso 0.50 1 calc PR . .
C7X C 0.0153(4) -0.2001(6) 0.47276(16) 0.0419(11) Uani 0.50 1 d P . .
H7X1 H 0.0271 -0.2023 0.4464 0.063 Uiso 0.50 1 calc PR . .
H7X2 H -0.0353 -0.2689 0.4774 0.063 Uiso 0.50 1 calc PR . .
H7X3 H 0.0626 -0.2510 0.4866 0.063 Uiso 0.50 1 calc PR . .
C8X C -0.0263(3) -0.1278(6) 0.54875(14) 0.0411(9) Uani 0.50 1 d P . .
H8X1 H -0.0168 -0.2406 0.5364 0.062 Uiso 0.50 1 calc PR . .
H8X2 H -0.0832 -0.1249 0.5582 0.062 Uiso 0.50 1 calc PR . .
H8X3 H 0.0140 -0.1142 0.5692 0.062 Uiso 0.50 1 calc PR . .
C1Y C 0.47792(10) 0.58121(17) 0.50055(4) 0.0292(5) Uani 0.50 1 d PG . .
C2Y C 0.43404(9) 0.5153(2) 0.53017(4) 0.0362(6) Uani 0.50 1 d PG . .
H2Y H 0.3958 0.5886 0.5427 0.043 Uiso 0.50 1 calc PR . .
C3Y C 0.44618(11) 0.3423(3) 0.54147(4) 0.0425(7) Uani 0.50 1 d PG . .
H3Y H 0.4162 0.2972 0.5617 0.051 Uiso 0.50 1 calc PR . .
C4Y C 0.50220(12) 0.23504(19) 0.52315(5) 0.0387(7) Uani 0.50 1 d PG . .
H4Y H 0.5105 0.1167 0.5309 0.046 Uiso 0.50 1 calc PR . .
C5Y C 0.54608(10) 0.3009(2) 0.49353(5) 0.0304(5) Uani 0.50 1 d PG . .
H5Y H 0.5844 0.2276 0.4810 0.036 Uiso 0.50 1 calc PR . .
C6Y C 0.53394(9) 0.4740(2) 0.48223(4) 0.0246(4) Uani 0.50 1 d PG . .
C7Y C 0.4629(2) 0.7679(4) 0.48857(11) 0.0435(7) Uani 0.50 1 d P . .
H7Y1 H 0.4884 0.7874 0.4646 0.065 Uiso 0.50 1 calc PR . .
H7Y2 H 0.4878 0.8486 0.5067 0.065 Uiso 0.50 1 calc PR . .
H7Y3 H 0.4025 0.7897 0.4865 0.065 Uiso 0.50 1 calc PR . .
C8Y C 0.58096(17) 0.5428(4) 0.44959(8) 0.0366(5) Uani 0.50 1 d P . .
H8Y1 H 0.5465 0.6300 0.4365 0.055 Uiso 0.50 1 calc PR . .
H8Y2 H 0.5937 0.4450 0.4330 0.055 Uiso 0.50 1 calc PR . .
H8Y3 H 0.6332 0.5980 0.4581 0.055 Uiso 0.50 1 calc PR . .

loop_
_atom_site_aniso_label
_atom_site_aniso_U_11
_atom_site_aniso_U_22
_atom_site_aniso_U_33
_atom_site_aniso_U_23
_atom_site_aniso_U_13
_atom_site_aniso_U_12
C1 0.0192(4) 0.0186(4) 0.0169(4) 0.0023(3) 0.0006(3) -0.0009(3)
C2 0.0223(4) 0.0200(4) 0.0169(4) 0.0023(3) 0.0002(3) -0.0022(4)
C3 0.0216(4) 0.0183(4) 0.0141(4) 0.0031(3) -0.0013(3) -0.0042(3)
C4 0.0216(4) 0.0211(4) 0.0168(4) 0.0036(3) 0.0031(3) -0.0018(4)
C5 0.0219(4) 0.0182(4) 0.0162(4) 0.0034(3) 0.0007(3) -0.0001(3)
C6 0.0216(4) 0.0176(4) 0.0139(4) 0.0028(3) 0.0011(3) -0.0033(3)
C7 0.0236(4) 0.0208(4) 0.0205(5) 0.0046(4) 0.0060(3) 0.0007(4)
C8 0.0238(4) 0.0183(4) 0.0199(4) 0.0047(3) 0.0018(3) 0.0003(4)
C9 0.0221(4) 0.0185(4) 0.0160(4) 0.0047(3) 0.0018(3) -0.0016(3)
C10 0.0290(5) 0.0194(4) 0.0182(4) 0.0036(4) 0.0050(4) 0.0002(4)
C11 0.0293(5) 0.0181(4) 0.0217(5) 0.0053(4) 0.0040(4) 0.0003(4)
C12 0.0227(4) 0.0215(4) 0.0192(4) 0.0075(4) 0.0020(3) -0.0017(4)
C13 0.0426(6) 0.0222(5) 0.0201(5) 0.0048(4) 0.0115(4) 0.0015(4)
C14 0.0414(6) 0.0190(5) 0.0206(5) 0.0044(4) 0.0104(4) 0.0012(4)
C15 0.0230(4) 0.0221(5) 0.0211(5) 0.0056(4) 0.0020(3) -0.0004(4)
C16 0.0206(4) 0.0191(4) 0.0192(4) 0.0044(3) 0.0020(3) 0.0011(3)
C17 0.0175(4) 0.0152(4) 0.0145(4) 0.0036(3) 0.0022(3) 0.0006(3)
C18 0.0192(4) 0.0156(4) 0.0165(4) 0.0019(3) -0.0004(3) 0.0027(3)
C19 0.0268(5) 0.0181(4) 0.0252(5) 0.0021(4) -0.0013(4) -0.0009(4)
C20 0.0338(6) 0.0198(5) 0.0318(6) -0.0040(4) -0.0084(4) 0.0019(4)
C21 0.0346(6) 0.0293(5) 0.0264(5) -0.0093(4) -0.0043(4) 0.0101(5)
C22 0.0310(5) 0.0332(6) 0.0221(5) -0.0050(4) 0.0056(4) 0.0046(4)
C23 0.0244(5) 0.0219(4) 0.0192(4) -0.0010(4) 0.0036(3) 0.0000(4)
C24 0.0183(4) 0.0167(4) 0.0141(4) 0.0003(3) 0.0032(3) 0.0000(3)
C25 0.0241(4) 0.0181(4) 0.0207(5) -0.0015(4) -0.0027(3) 0.0026(4)
C26 0.0252(5) 0.0242(5) 0.0304(5) -0.0053(4) -0.0076(4) 0.0015(4)
C27 0.0243(5) 0.0236(5) 0.0311(5) -0.0066(4) 0.0002(4) -0.0042(4)
C28 0.0272(5) 0.0201(4) 0.0264(5) 0.0018(4) 0.0027(4) -0.0045(4)
C29 0.0221(4) 0.0202(4) 0.0210(5) 0.0054(4) 0.0009(3) -0.0018(4)
C30 0.0167(4) 0.0157(4) 0.0187(4) 0.0046(3) 0.0023(3) -0.0007(3)
C31 0.0282(5) 0.0280(5) 0.0198(5) 0.0049(4) 0.0058(4) 0.0071(4)
C32 0.0315(5) 0.0333(6) 0.0310(6) 0.0071(5) 0.0123(4) 0.0126(5)
C33 0.0203(5) 0.0262(5) 0.0410(6) 0.0104(5) 0.0043(4) 0.0054(4)
C34 0.0272(5) 0.0262(5) 0.0310(6) 0.0040(4) -0.0079(4) 0.0036(4)
C35 0.0260(5) 0.0231(5) 0.0220(5) 0.0008(4) -0.0023(4) 0.0045(4)
C36 0.0177(4) 0.0153(4) 0.0134(4) 0.0024(3) 0.0016(3) -0.0005(3)
C37 0.0178(4) 0.0191(4) 0.0166(4) -0.0004(3) 0.0036(3) -0.0022(3)
C38 0.0292(5) 0.0214(5) 0.0217(5) 0.0028(4) 0.0048(4) -0.0062(4)
C39 0.0342(6) 0.0260(5) 0.0341(6) -0.0025(4) 0.0117(5) -0.0124(5)
C40 0.0245(5) 0.0344(6) 0.0486(7) -0.0134(5) 0.0068(5) -0.0112(5)
C41 0.0216(5) 0.0363(6) 0.0428(7) -0.0098(5) -0.0056(4) -0.0006(4)
C42 0.0211(4) 0.0237(5) 0.0267(5) -0.0021(4) -0.0013(4) 0.0012(4)
C43 0.0177(4) 0.0149(4) 0.0166(4) 0.0028(3) 0.0015(3) -0.0006(3)
C44 0.0245(5) 0.0237(5) 0.0170(4) 0.0005(4) 0.0006(3) 0.0048(4)
C45 0.0267(5) 0.0280(5) 0.0221(5) 0.0019(4) -0.0033(4) 0.0066(4)
C46 0.0245(5) 0.0237(5) 0.0291(5) 0.0019(4) 0.0004(4) 0.0070(4)
C47 0.0277(5) 0.0232(5) 0.0259(5) -0.0040(4) 0.0029(4) 0.0050(4)
C48 0.0245(4) 0.0210(4) 0.0187(4) -0.0020(4) 0.0001(3) 0.0011(4)
C49 0.0187(4) 0.0176(4) 0.0153(4) 0.0015(3) -0.0004(3) 0.0036(3)
C50 0.0241(5) 0.0244(5) 0.0193(4) 0.0001(4) 0.0044(4) 0.0012(4)
C51 0.0284(5) 0.0378(6) 0.0200(5) -0.0022(4) 0.0061(4) 0.0063(5)
C52 0.0311(5) 0.0335(6) 0.0228(5) -0.0087(4) -0.0026(4) 0.0124(5)
C53 0.0373(6) 0.0226(5) 0.0272(5) -0.0053(4) -0.0058(4) 0.0035(4)
C54 0.0311(5) 0.0194(4) 0.0213(5) 0.0003(4) -0.0018(4) -0.0006(4)
C1X 0.030(3) 0.0175(12) 0.0323(15) -0.0021(11) 0.0007(14) 0.0024(10)
C2X 0.0172(16) 0.0299(15) 0.0274(16) -0.0012(11) -0.0021(14) 0.0031(10)
C3X 0.0335(18) 0.0254(17) 0.0226(16) -0.0058(11) 0.0037(12) 0.0053(12)
C4X 0.0309(11) 0.0229(10) 0.0457(14) -0.0052(10) -0.0026(10) 0.0046(9)
C5X 0.0328(11) 0.0257(11) 0.0422(14) 0.0084(10) -0.0027(10) 0.0005(9)
C6X 0.040(2) 0.0309(15) 0.032(2) -0.0037(13) -0.0003(14) -0.0014(13)
C7X 0.049(2) 0.038(2) 0.0390(18) -0.0111(15) 0.0114(17) 0.0029(17)
C8X 0.039(2) 0.0388(18) 0.046(2) 0.0126(14) -0.0066(17) -0.0051(13)
C1Y 0.0278(11) 0.0360(14) 0.0235(11) -0.0060(10) -0.0066(9) 0.0005(10)
C2Y 0.0280(13) 0.0599(18) 0.0205(13) -0.0073(13) 0.0000(9) 0.0070(12)
C3Y 0.0370(13) 0.071(2) 0.0193(11) 0.0071(12) 0.0005(9) -0.0019(14)
C4Y 0.0397(16) 0.0493(17) 0.0269(14) 0.0131(12) -0.0045(11) 0.0063(13)
C5Y 0.0279(11) 0.0383(14) 0.0248(12) 0.0015(10) -0.0022(9) 0.0039(10)
C6Y 0.0224(11) 0.0337(12) 0.0176(11) -0.0039(9) -0.0011(8) -0.0024(9)
C7Y 0.0442(18) 0.0380(16) 0.048(2) -0.0114(15) -0.0111(15) 0.0023(14)
C8Y 0.0350(13) 0.0482(16) 0.0267(13) -0.0003(11) 0.0021(10) -0.0098(12)

loop_
_atom_type_symbol
_atom_type_description
_atom_type_scat_dispersion_real
_atom_type_scat_dispersion_imag
_atom_type_scat_source
C C 0.0033 0.0016 'International Tables Vol C Tables 4.2.6.8 and 6.1.1.4'
H H 0.0000 0.0000 'International Tables Vol C Tables 4.2.6.8 and 6.1.1.4'

loop_
_geom_angle_atom_site_label_1
_geom_angle_atom_site_label_2
_geom_angle_atom_site_label_3
_geom_angle
_geom_angle_site_symmetry_1
_geom_angle_site_symmetry_3
_geom_angle_publ_flag
C2 C1 C36 176.72(10) . . ?
C1 C2 C3 177.93(10) . . ?
C8 C3 C4 118.91(9) . . ?
C8 C3 C2 119.98(9) . . ?
C4 C3 C2 121.10(9) . . ?
C5 C4 C3 120.27(9) . . ?
C5 C4 H4 119.9 . . ?
C3 C4 H4 119.9 . . ?
C4 C5 C6 121.19(9) . . ?
C4 C5 H5 119.4 . . ?
C6 C5 H5 119.4 . . ?
C7 C6 C5 118.02(8) . . ?
C7 C6 C9 120.54(9) . . ?
C5 C6 C9 121.43(9) . . ?
C8 C7 C6 121.24(9) . . ?
C8 C7 H7 119.4 . . ?
C6 C7 H7 119.4 . . ?
C7 C8 C3 120.37(9) . . ?
C7 C8 H8 119.8 . . ?
C3 C8 H8 119.8 . . ?
C14 C9 C10 117.79(9) . . ?
C14 C9 C6 120.69(9) . . ?
C10 C9 C6 121.52(9) . . ?
C11 C10 C9 121.18(9) . . ?
C11 C10 H10 119.4 . . ?
C9 C10 H10 119.4 . . ?
C10 C11 C12 120.42(10) . . ?
C10 C11 H11 119.8 . . ?
C12 C11 H11 119.8 . . ?
C13 C12 C11 118.67(9) . . ?
C13 C12 C15 119.75(9) . . ?
C11 C12 C15 121.57(9) . . ?
C14 C13 C12 120.52(10) . . ?
C14 C13 H13 119.7 . . ?
C12 C13 H13 119.7 . . ?
C13 C14 C9 121.39(10) . . ?
C13 C14 H14 119.3 . . ?
C9 C14 H14 119.3 . . ?
C16 C15 C12 176.63(12) . . ?
C15 C16 C17 177.54(11) . . ?
C16 C17 C18 108.81(8) . . ?
C16 C17 C24 109.62(8) . . ?
C18 C17 C24 110.87(7) . . ?
C16 C17 C30 107.68(7) . . ?
C18 C17 C30 110.40(7) . . ?
C24 C17 C30 109.39(7) . . ?
C23 C18 C19 118.54(9) . . ?
C23 C18 C17 121.61(9) . . ?
C19 C18 C17 119.71(8) . . ?
C20 C19 C18 120.51(10) . . ?
C20 C19 H19 119.7 . . ?
C18 C19 H19 119.7 . . ?
C21 C20 C19 120.47(10) . . ?
C21 C20 H20 119.8 . . ?
C19 C20 H20 119.8 . . ?
C22 C21 C20 119.55(10) . . ?
C22 C21 H21 120.2 . . ?
C20 C21 H21 120.2 . . ?
C21 C22 C23 120.24(11) . . ?
C21 C22 H22 119.9 . . ?
C23 C22 H22 119.9 . . ?
C18 C23 C22 120.69(10) . . ?
C18 C23 H23 119.7 . . ?
C22 C23 H23 119.7 . . ?
C25 C24 C29 118.42(9) . . ?
C25 C24 C17 120.53(8) . . ?
C29 C24 C17 120.96(8) . . ?
C26 C25 C24 120.57(10) . . ?
C26 C25 H25 119.7 . . ?
C24 C25 H25 119.7 . . ?
C27 C26 C25 120.63(10) . . ?
C27 C26 H26 119.7 . . ?
C25 C26 H26 119.7 . . ?
C28 C27 C26 119.30(10) . . ?
C28 C27 H27 120.3 . . ?
C26 C27 H27 120.3 . . ?
C27 C28 C29 120.07(10) . . ?
C27 C28 H28 120.0 . . ?
C29 C28 H28 120.0 . . ?
C28 C29 C24 121.00(9) . . ?
C28 C29 H29 119.5 . . ?
C24 C29 H29 119.5 . . ?
C35 C30 C31 118.80(9) . . ?
C35 C30 C17 123.10(9) . . ?
C31 C30 C17 118.01(8) . . ?
C32 C31 C30 120.89(10) . . ?
C32 C31 H31 119.6 . . ?
C30 C31 H31 119.6 . . ?
C31 C32 C33 120.12(11) . . ?
C31 C32 H32 119.9 . . ?
C33 C32 H32 119.9 . . ?
C34 C33 C32 119.39(10) . . ?
C34 C33 H33 120.3 . . ?
C32 C33 H33 120.3 . . ?
C33 C34 C35 120.61(10) . . ?
C33 C34 H34 119.7 . . ?
C35 C34 H34 119.7 . . ?
C30 C35 C34 120.18(10) . . ?
C30 C35 H35 119.9 . . ?
C34 C35 H35 119.9 . . ?
C1 C36 C37 109.82(8) . . ?
C1 C36 C49 108.56(8) . . ?
C37 C36 C49 111.54(7) . . ?
C1 C36 C43 107.45(7) . . ?
C37 C36 C43 108.97(7) . . ?
C49 C36 C43 110.40(7) . . ?
C42 C37 C38 118.55(9) . . ?
C42 C37 C36 121.09(9) . . ?
C38 C37 C36 120.35(9) . . ?
C39 C38 C37 120.80(11) . . ?
C39 C38 H38 119.6 . . ?
C37 C38 H38 119.6 . . ?
C40 C39 C38 120.14(11) . . ?
C40 C39 H39 119.9 . . ?
C38 C39 H39 119.9 . . ?
C41 C40 C39 119.48(11) . . ?
C41 C40 H40 120.3 . . ?
C39 C40 H40 120.3 . . ?
C40 C41 C42 120.48(11) . . ?
C40 C41 H41 119.8 . . ?
C42 C41 H41 119.8 . . ?
C37 C42 C41 120.50(11) . . ?
C37 C42 H42 119.7 . . ?
C41 C42 H42 119.7 . . ?
C44 C43 C48 118.87(9) . . ?
C44 C43 C36 123.05(8) . . ?
C48 C43 C36 118.07(8) . . ?
C43 C44 C45 120.18(9) . . ?
C43 C44 H44 119.9 . . ?
C45 C44 H44 119.9 . . ?
C46 C45 C44 120.63(10) . . ?
C46 C45 H45 119.7 . . ?
C44 C45 H45 119.7 . . ?
C45 C46 C47 119.37(10) . . ?
C45 C46 H46 120.3 . . ?
C47 C46 H46 120.3 . . ?
C48 C47 C46 120.23(10) . . ?
C48 C47 H47 119.9 . . ?
C46 C47 H47 119.9 . . ?
C47 C48 C43 120.71(9) . . ?
C47 C48 H48 119.6 . . ?
C43 C48 H48 119.6 . . ?
C50 C49 C54 118.46(9) . . ?
C50 C49 C36 121.26(9) . . ?
C54 C49 C36 120.10(8) . . ?
C49 C50 C51 120.83(10) . . ?
C49 C50 H50 119.6 . . ?
C51 C50 H50 119.6 . . ?
C52 C51 C50 120.24(10) . . ?
C52 C51 H51 119.9 . . ?
C50 C51 H51 119.9 . . ?
C51 C52 C53 119.34(10) . . ?
C51 C52 H52 120.3 . . ?
C53 C52 H52 120.3 . . ?
C52 C53 C54 120.59(11) . . ?
C52 C53 H53 119.7 . . ?
C54 C53 H53 119.7 . . ?
C53 C54 C49 120.53(10) . . ?
C53 C54 H54 119.7 . . ?
C49 C54 H54 119.7 . . ?
C2X C1X C6X 120.0 . . ?
C2X C1X C7X 118.9(3) . . ?
C6X C1X C7X 121.0(3) . . ?
C1X C2X C3X 120.0 . . ?
C1X C2X C8X 121.3(3) . . ?
C3X C2X C8X 118.7(3) . . ?
C4X C3X C2X 120.0 . . ?
C4X C3X H3X 120.0 . . ?
C2X C3X H3X 120.0 . . ?
C3X C4X C5X 120.0 . . ?
C3X C4X H4X 120.0 . . ?
C5X C4X H4X 120.0 . . ?
C6X C5X C4X 120.0 . . ?
C6X C5X H5X 120.0 . . ?
C4X C5X H5X 120.0 . . ?
C5X C6X C1X 120.0 . . ?
C5X C6X H6X 120.0 . . ?
C1X C6X H6X 120.0 . . ?
C1X C7X H7X1 109.5 . . ?
C1X C7X H7X2 109.5 . . ?
H7X1 C7X H7X2 109.5 . . ?
C1X C7X H7X3 109.5 . . ?
H7X1 C7X H7X3 109.5 . . ?
H7X2 C7X H7X3 109.5 . . ?
C2X C8X H8X1 109.5 . . ?
C2X C8X H8X2 109.5 . . ?
H8X1 C8X H8X2 109.5 . . ?
C2X C8X H8X3 109.5 . . ?
H8X1 C8X H8X3 109.5 . . ?
H8X2 C8X H8X3 109.5 . . ?
C6Y C1Y C5Y 102.0(3) 3_666 3_666 ?
C5Y C1Y C2Y 87.4(3) 3_666 . ?
C6Y C1Y C6Y 103.80(17) 3_666 . ?
C2Y C1Y C6Y 120.0 . . ?
C6Y C1Y C1Y 71.61(19) 3_666 3_666 ?
C2Y C1Y C1Y 88.14(9) . 3_666 ?
C6Y C1Y C7Y 134.5(3) 3_666 . ?
C2Y C1Y C7Y 118.98(16) . . ?
C6Y C1Y C7Y 121.02(16) . . ?
C1Y C1Y C7Y 152.6(2) 3_666 . ?
C6Y C1Y C4Y 155.9(3) 3_666 3_666 ?
C2Y C1Y C4Y 143.40(19) . 3_666 ?
C6Y C1Y C4Y 96.39(19) . 3_666 ?
C1Y C1Y C4Y 127.6(2) 3_666 3_666 ?
C6Y C1Y C2Y 116.4(2) 3_666 3_666 ?
C5Y C1Y C2Y 137.9(2) 3_666 3_666 ?
C2Y C1Y C2Y 133.39(12) . 3_666 ?
C7Y C1Y C2Y 107.54(19) . 3_666 ?
C4Y C1Y C2Y 82.69(12) 3_666 3_666 ?
C3Y C2Y C1Y 120.0 . . ?
C3Y C2Y H2Y 120.0 . . ?
C1Y C2Y H2Y 120.0 . . ?
C2Y C3Y C4Y 120.0 . . ?
C2Y C3Y H3Y 120.0 . . ?
C4Y C3Y H3Y 120.0 . . ?
C5Y C4Y C3Y 120.0 . . ?
C5Y C4Y H4Y 120.0 . . ?
C3Y C4Y H4Y 120.0 . . ?
C4Y C5Y C6Y 120.0 . . ?
C4Y C5Y H5Y 120.0 . . ?
C6Y C5Y H5Y 120.0 . . ?
C2Y C6Y C1Y 141.1(5) 3_666 3_666 ?
C2Y C6Y C5Y 101.7(4) 3_666 . ?
C2Y C6Y C1Y 137.2(4) 3_666 . ?
C1Y C6Y C1Y 76.20(19) 3_666 . ?
C5Y C6Y C1Y 120.0 . . ?
C1Y C6Y C8Y 161.6(3) 3_666 . ?
C5Y C6Y C8Y 119.40(16) . . ?
C1Y C6Y C8Y 120.59(16) . . ?
C1Y C6Y C3Y 155.9(3) 3_666 3_666 ?
C5Y C6Y C3Y 156.07(19) . 3_666 ?
C1Y C6Y C3Y 83.61(18) . 3_666 ?
C2Y C6Y C6Y 158.5(4) 3_666 3_666 ?
C5Y C6Y C6Y 94.59(10) . 3_666 ?
C8Y C6Y C6Y 145.90(18) . 3_666 ?
C3Y C6Y C6Y 108.60(18) 3_666 3_666 ?
C1Y C7Y H7Y1 109.5 . . ?
C1Y C7Y H7Y2 109.5 . . ?
H7Y1 C7Y H7Y2 109.5 . . ?
C1Y C7Y H7Y3 109.5 . . ?
H7Y1 C7Y H7Y3 109.5 . . ?
H7Y2 C7Y H7Y3 109.5 . . ?
C6Y C8Y H8Y1 109.5 . . ?
C6Y C8Y H8Y2 109.5 . . ?
H8Y1 C8Y H8Y2 109.5 . . ?
C6Y C8Y H8Y3 109.5 . . ?
H8Y1 C8Y H8Y3 109.5 . . ?
H8Y2 C8Y H8Y3 109.5 . . ?

loop_
_geom_bond_atom_site_label_1
_geom_bond_atom_site_label_2
_geom_bond_distance
_geom_bond_site_symmetry_2
_geom_bond_publ_flag
C1 C2 1.1979(14) . ?
C1 C36 1.4809(12) . ?
C2 C3 1.4376(13) . ?
C3 C8 1.4005(13) . ?
C3 C4 1.4008(14) . ?
C4 C5 1.3886(13) . ?
C4 H4 0.9500 . ?
C5 C6 1.4020(13) . ?
C5 H5 0.9500 . ?
C6 C7 1.3994(14) . ?
C6 C9 1.4831(13) . ?
C7 C8 1.3868(13) . ?
C7 H7 0.9500 . ?
C8 H8 0.9500 . ?
C9 C14 1.3987(14) . ?
C9 C10 1.3996(14) . ?
C10 C11 1.3899(13) . ?
C10 H10 0.9500 . ?
C11 C12 1.3999(14) . ?
C11 H11 0.9500 . ?
C12 C13 1.3960(15) . ?
C12 C15 1.4375(13) . ?
C13 C14 1.3859(14) . ?
C13 H13 0.9500 . ?
C14 H14 0.9500 . ?
C15 C16 1.1974(14) . ?
C16 C17 1.4837(13) . ?
C17 C18 1.5424(13) . ?
C17 C24 1.5425(13) . ?
C17 C30 1.5446(13) . ?
C18 C23 1.3921(13) . ?
C18 C19 1.3998(14) . ?
C19 C20 1.3902(15) . ?
C19 H19 0.9500 . ?
C20 C21 1.3870(18) . ?
C20 H20 0.9500 . ?
C21 C22 1.3833(17) . ?
C21 H21 0.9500 . ?
C22 C23 1.3970(14) . ?
C22 H22 0.9500 . ?
C23 H23 0.9500 . ?
C24 C25 1.3931(13) . ?
C24 C29 1.3966(13) . ?
C25 C26 1.3910(15) . ?
C25 H25 0.9500 . ?
C26 C27 1.3894(16) . ?
C26 H26 0.9500 . ?
C27 C28 1.3876(16) . ?
C27 H27 0.9500 . ?
C28 C29 1.3930(14) . ?
C28 H28 0.9500 . ?
C29 H29 0.9500 . ?
C30 C35 1.3880(14) . ?
C30 C31 1.3940(14) . ?
C31 C32 1.3858(15) . ?
C31 H31 0.9500 . ?
C32 C33 1.3889(18) . ?
C32 H32 0.9500 . ?
C33 C34 1.3808(17) . ?
C33 H33 0.9500 . ?
C34 C35 1.3977(14) . ?
C34 H34 0.9500 . ?
C35 H35 0.9500 . ?
C36 C37 1.5455(13) . ?
C36 C49 1.5456(13) . ?
C36 C43 1.5469(13) . ?
C37 C42 1.3903(14) . ?
C37 C38 1.3984(14) . ?
C38 C39 1.3917(15) . ?
C38 H38 0.9500 . ?
C39 C40 1.3867(19) . ?
C39 H39 0.9500 . ?
C40 C41 1.3853(19) . ?
C40 H40 0.9500 . ?
C41 C42 1.3957(15) . ?
C41 H41 0.9500 . ?
C42 H42 0.9500 . ?
C43 C44 1.3905(13) . ?
C43 C48 1.3984(13) . ?
C44 C45 1.3972(14) . ?
C44 H44 0.9500 . ?
C45 C46 1.3814(15) . ?
C45 H45 0.9500 . ?
C46 C47 1.3937(16) . ?
C46 H46 0.9500 . ?
C47 C48 1.3842(14) . ?
C47 H47 0.9500 . ?
C48 H48 0.9500 . ?
C49 C50 1.3932(13) . ?
C49 C54 1.3959(14) . ?
C50 C51 1.3956(15) . ?
C50 H50 0.9500 . ?
C51 C52 1.3844(18) . ?
C51 H51 0.9500 . ?
C52 C53 1.3872(17) . ?
C52 H52 0.9500 . ?
C53 C54 1.3917(15) . ?
C53 H53 0.9500 . ?
C54 H54 0.9500 . ?
C1X C2X 1.3900 . ?
C1X C6X 1.3900 . ?
C1X C7X 1.510(4) . ?
C2X C3X 1.3900 . ?
C2X C8X 1.513(4) . ?
C3X C4X 1.3900 . ?
C3X H3X 0.9500 . ?
C4X C5X 1.3900 . ?
C4X H4X 0.9500 . ?
C5X C6X 1.3900 . ?
C5X H5X 0.9500 . ?
C6X H6X 0.9500 . ?
C7X H7X1 0.9800 . ?
C7X H7X2 0.9800 . ?
C7X H7X3 0.9800 . ?
C8X H8X1 0.9800 . ?
C8X H8X2 0.9800 . ?
C8X H8X3 0.9800 . ?
C1Y C2Y 1.3900 . ?
C1Y C6Y 1.3900 . ?
C1Y C7Y 1.502(4) . ?
C2Y C3Y 1.3900 . ?
C2Y H2Y 0.9500 . ?
C3Y C4Y 1.3900 . ?
C3Y H3Y 0.9500 . ?
C4Y C5Y 1.3900 . ?
C4Y H4Y 0.9500 . ?
C5Y C6Y 1.3900 . ?
C5Y H5Y 0.9500 . ?
C6Y C8Y 1.510(3) . ?
C7Y H7Y1 0.9800 . ?
C7Y H7Y2 0.9800 . ?
C7Y H7Y3 0.9800 . ?
C8Y H8Y1 0.9800 . ?
C8Y H8Y2 0.9800 . ?
C8Y H8Y3 0.9800 . ?

loop_
_geom_torsion_atom_site_label_1
_geom_torsion_atom_site_label_2
_geom_torsion_atom_site_label_3
_geom_torsion_atom_site_label_4
_geom_torsion
_geom_torsion_site_symmetry_1
_geom_torsion_site_symmetry_2
_geom_torsion_site_symmetry_3
_geom_torsion_site_symmetry_4
_geom_torsion_publ_flag
C8 C3 C4 C5 0.24(14) . . . . ?
C2 C3 C4 C5 -178.73(9) . . . . ?
C3 C4 C5 C6 -0.17(15) . . . . ?
C4 C5 C6 C7 -0.04(15) . . . . ?
C4 C5 C6 C9 -178.71(9) . . . . ?
C5 C6 C7 C8 0.18(15) . . . . ?
C9 C6 C7 C8 178.87(9) . . . . ?
C6 C7 C8 C3 -0.11(16) . . . . ?
C4 C3 C8 C7 -0.10(15) . . . . ?
C2 C3 C8 C7 178.89(9) . . . . ?
C7 C6 C9 C14 -30.46(15) . . . . ?
C5 C6 C9 C14 148.19(10) . . . . ?
C7 C6 C9 C10 149.74(10) . . . . ?
C5 C6 C9 C10 -31.62(15) . . . . ?
C14 C9 C10 C11 -1.40(16) . . . . ?
C6 C9 C10 C11 178.41(10) . . . . ?
C9 C10 C11 C12 0.05(16) . . . . ?
C10 C11 C12 C13 1.45(16) . . . . ?
C10 C11 C12 C15 -177.92(10) . . . . ?
C11 C12 C13 C14 -1.58(17) . . . . ?
C15 C12 C13 C14 177.81(11) . . . . ?
C12 C13 C14 C9 0.21(19) . . . . ?
C10 C9 C14 C13 1.28(17) . . . . ?
C6 C9 C14 C13 -178.54(11) . . . . ?
C16 C17 C18 C23 143.86(9) . . . . ?
C24 C17 C18 C23 23.23(12) . . . . ?
C30 C17 C18 C23 -98.16(10) . . . . ?
C16 C17 C18 C19 -40.48(11) . . . . ?
C24 C17 C18 C19 -161.11(8) . . . . ?
C30 C17 C18 C19 77.49(10) . . . . ?
C23 C18 C19 C20 0.66(15) . . . . ?
C17 C18 C19 C20 -175.13(9) . . . . ?
C18 C19 C20 C21 -0.08(16) . . . . ?
C19 C20 C21 C22 -0.60(17) . . . . ?
C20 C21 C22 C23 0.70(17) . . . . ?
C19 C18 C23 C22 -0.56(15) . . . . ?
C17 C18 C23 C22 175.14(9) . . . . ?
C21 C22 C23 C18 -0.12(17) . . . . ?
C16 C17 C24 C25 -36.67(12) . . . . ?
C18 C17 C24 C25 83.47(10) . . . . ?
C30 C17 C24 C25 -154.54(8) . . . . ?
C16 C17 C24 C29 146.90(9) . . . . ?
C18 C17 C24 C29 -92.95(10) . . . . ?
C30 C17 C24 C29 29.04(11) . . . . ?
C29 C24 C25 C26 1.39(15) . . . . ?
C17 C24 C25 C26 -175.13(9) . . . . ?
C24 C25 C26 C27 -0.44(16) . . . . ?
C25 C26 C27 C28 -0.89(17) . . . . ?
C26 C27 C28 C29 1.23(16) . . . . ?
C27 C28 C29 C24 -0.26(16) . . . . ?
C25 C24 C29 C28 -1.04(15) . . . . ?
C17 C24 C29 C28 175.46(9) . . . . ?
C16 C17 C30 C35 133.23(10) . . . . ?
C18 C17 C30 C35 14.57(12) . . . . ?
C24 C17 C30 C35 -107.70(10) . . . . ?
C16 C17 C30 C31 -50.26(11) . . . . ?
C18 C17 C30 C31 -168.92(9) . . . . ?
C24 C17 C30 C31 68.81(11) . . . . ?
C35 C30 C31 C32 1.24(16) . . . . ?
C17 C30 C31 C32 -175.42(10) . . . . ?
C30 C31 C32 C33 -1.18(18) . . . . ?
C31 C32 C33 C34 0.36(18) . . . . ?
C32 C33 C34 C35 0.39(18) . . . . ?
C31 C30 C35 C34 -0.49(15) . . . . ?
C17 C30 C35 C34 176.00(9) . . . . ?
C33 C34 C35 C30 -0.32(17) . . . . ?
C1 C36 C37 C42 25.88(12) . . . . ?
C49 C36 C37 C42 -94.52(10) . . . . ?
C43 C36 C37 C42 143.34(9) . . . . ?
C1 C36 C37 C38 -155.16(9) . . . . ?
C49 C36 C37 C38 84.43(11) . . . . ?
C43 C36 C37 C38 -37.71(11) . . . . ?
C42 C37 C38 C39 2.07(15) . . . . ?
C36 C37 C38 C39 -176.90(9) . . . . ?
C37 C38 C39 C40 -0.74(17) . . . . ?
C38 C39 C40 C41 -1.27(18) . . . . ?
C39 C40 C41 C42 1.92(19) . . . . ?
C38 C37 C42 C41 -1.42(15) . . . . ?
C36 C37 C42 C41 177.55(10) . . . . ?
C40 C41 C42 C37 -0.57(18) . . . . ?
C1 C36 C43 C44 -123.72(10) . . . . ?
C37 C36 C43 C44 117.34(10) . . . . ?
C49 C36 C43 C44 -5.50(12) . . . . ?
C1 C36 C43 C48 57.93(11) . . . . ?
C37 C36 C43 C48 -61.01(10) . . . . ?
C49 C36 C43 C48 176.16(8) . . . . ?
C48 C43 C44 C45 1.10(15) . . . . ?
C36 C43 C44 C45 -177.23(9) . . . . ?
C43 C44 C45 C46 -0.27(17) . . . . ?
C44 C45 C46 C47 -0.66(17) . . . . ?
C45 C46 C47 C48 0.75(17) . . . . ?
C46 C47 C48 C43 0.09(16) . . . . ?
C44 C43 C48 C47 -1.02(15) . . . . ?
C36 C43 C48 C47 177.40(9) . . . . ?
C1 C36 C49 C50 -154.27(9) . . . . ?
C37 C36 C49 C50 -33.13(12) . . . . ?
C43 C36 C49 C50 88.19(10) . . . . ?
C1 C36 C49 C54 30.67(11) . . . . ?
C37 C36 C49 C54 151.80(9) . . . . ?
C43 C36 C49 C54 -86.88(10) . . . . ?
C54 C49 C50 C51 0.77(15) . . . . ?
C36 C49 C50 C51 -174.37(9) . . . . ?
C49 C50 C51 C52 0.12(16) . . . . ?
C50 C51 C52 C53 -0.91(17) . . . . ?
C51 C52 C53 C54 0.80(17) . . . . ?
C52 C53 C54 C49 0.10(17) . . . . ?
C50 C49 C54 C53 -0.88(15) . . . . ?
C36 C49 C54 C53 174.32(9) . . . . ?
C6X C1X C2X C3X 0.0 . . . . ?
C7X C1X C2X C3X 177.7(4) . . . . ?
C6X C1X C2X C8X 178.5(4) . . . . ?
C7X C1X C2X C8X -3.8(5) . . . . ?
C1X C2X C3X C4X 0.0 . . . . ?
C8X C2X C3X C4X -178.6(4) . . . . ?
C2X C3X C4X C5X 0.0 . . . . ?
C3X C4X C5X C6X 0.0 . . . . ?
C4X C5X C6X C1X 0.0 . . . . ?
C2X C1X C6X C5X 0.0 . . . . ?
C7X C1X C6X C5X -177.6(4) . . . . ?
C6Y C1Y C2Y C3Y -29.4(7) 3_666 . . . ?
C5Y C1Y C2Y C3Y -173.1(3) 3_666 . . . ?
C6Y C1Y C2Y C3Y 0.0 . . . . ?
C1Y C1Y C2Y C3Y -4.84(11) 3_666 . . . ?
C7Y C1Y C2Y C3Y 179.2(2) . . . . ?
C4Y C1Y C2Y C3Y -173.1(4) 3_666 . . . ?
C2Y C1Y C2Y C3Y -4.84(18) 3_666 . . . ?
C1Y C2Y C3Y C4Y 0.0 . . . . ?
C2Y C3Y C4Y C5Y 0.0 . . . . ?
C3Y C4Y C5Y C6Y 0.0 . . . . ?
C4Y C5Y C6Y C2Y 169.8(4) . . . 3_666 ?
C4Y C5Y C6Y C1Y 12.6(3) . . . 3_666 ?
C4Y C5Y C6Y C1Y 0.0 . . . . ?
C4Y C5Y C6Y C8Y -178.96(18) . . . . ?
C4Y C5Y C6Y C3Y 169.8(5) . . . 3_666 ?
C4Y C5Y C6Y C6Y 3.94(10) . . . 3_666 ?
C6Y C1Y C6Y C2Y -156.1(6) 3_666 . . 3_666 ?
C5Y C1Y C6Y C2Y 0.0(7) 3_666 . . 3_666 ?
C2Y C1Y C6Y C2Y -165.2(5) . . . 3_666 ?
C1Y C1Y C6Y C2Y -156.1(7) 3_666 . . 3_666 ?
C7Y C1Y C6Y C2Y 15.5(5) . . . 3_666 ?
C4Y C1Y C6Y C2Y 10.6(4) 3_666 . . 3_666 ?
C6Y C1Y C6Y C1Y 0.00(13) 3_666 . . 3_666 ?
C5Y C1Y C6Y C1Y 156.1(8) 3_666 . . 3_666 ?
C2Y C1Y C6Y C1Y -9.1(2) . . . 3_666 ?
C7Y C1Y C6Y C1Y 171.7(4) . . . 3_666 ?
C4Y C1Y C6Y C1Y 166.8(4) 3_666 . . 3_666 ?
C2Y C1Y C6Y C1Y 156.1(7) 3_666 . . 3_666 ?
C6Y C1Y C6Y C5Y 9.1(2) 3_666 . . . ?
C5Y C1Y C6Y C5Y 165.2(6) 3_666 . . . ?
C2Y C1Y C6Y C5Y 0.0 . . . . ?
C1Y C1Y C6Y C5Y 9.1(2) 3_666 . . . ?
C7Y C1Y C6Y C5Y -179.2(2) . . . . ?
C4Y C1Y C6Y C5Y 175.9(2) 3_666 . . . ?
C2Y C1Y C6Y C5Y 165.2(5) 3_666 . . . ?
C6Y C1Y C6Y C8Y -171.9(3) 3_666 . . . ?
C5Y C1Y C6Y C8Y -15.8(6) 3_666 . . . ?
C2Y C1Y C6Y C8Y 178.95(18) . . . . ?
C1Y C1Y C6Y C8Y -171.9(3) 3_666 . . . ?
C7Y C1Y C6Y C8Y -0.3(2) . . . . ?
C4Y C1Y C6Y C8Y -5.2(2) 3_666 . . . ?
C2Y C1Y C6Y C8Y -15.8(4) 3_666 . . . ?
C6Y C1Y C6Y C3Y -166.8(4) 3_666 . . 3_666 ?
C5Y C1Y C6Y C3Y -10.6(5) 3_666 . . 3_666 ?
C2Y C1Y C6Y C3Y -175.9(2) . . . 3_666 ?
C1Y C1Y C6Y C3Y -166.8(4) 3_666 . . 3_666 ?
C7Y C1Y C6Y C3Y 4.9(2) . . . 3_666 ?
C4Y C1Y C6Y C3Y 0.00(10) 3_666 . . 3_666 ?
C2Y C1Y C6Y C3Y -10.6(4) 3_666 . . 3_666 ?
C5Y C1Y C6Y C6Y 156.1(8) 3_666 . . 3_666 ?
C2Y C1Y C6Y C6Y -9.1(2) . . . 3_666 ?
C1Y C1Y C6Y C6Y 0.00(13) 3_666 . . 3_666 ?
C7Y C1Y C6Y C6Y 171.7(4) . . . 3_666 ?
C4Y C1Y C6Y C6Y 166.8(4) 3_666 . . 3_666 ?
C2Y C1Y C6Y C6Y 156.1(6) 3_666 . . 3_666 ?
